data_7128160
loop_
_publ_author_name
'Yang, Wenbang'
'Wang, Wenqing'
'Zhang, Leran'
'Zhang, Li'
'Ruan, Huapeng'
'Feng, Zhongtao'
'Fang, Yong'
'Wang, Xinping'

_publ_section_title
;
 Persistent 2<i>c</i>-3<i>e</i> \s-bonded heteronuclear radical cations
 centered on S/Se and P/As atoms.
;
_journal_issue 41
_journal_name_full 'Chemical communications (Cambridge, England)'
_journal_page_first 5067
_journal_page_last 5070
_journal_paper_doi 10.1039/d1cc01117k
_journal_volume 57
_journal_year 2021
_chemical_formula_sum 'C34 H33 P Se'
_chemical_formula_weight 551.53
_space_group_crystal_system triclinic
_space_group_IT_number 2
_space_group_name_Hall '-P 1'
_space_group_name_H-M_alt 'P -1'
_atom_sites_solution_hydrogens geom
_audit_creation_method SHELXL-2018/3
_audit_update_record
;
2021-02-02 deposited with the CCDC.	2021-04-07 downloaded from the CCDC.
;
_cell_angle_alpha 66.2890(10)
_cell_angle_beta 69.7310(10)
_cell_angle_gamma 78.7920(10)
_cell_formula_units_Z 2
_cell_length_a 10.4597(5)
_cell_length_b 11.3320(5)
_cell_length_c 13.2801(6)
_cell_measurement_reflns_used 9965
_cell_measurement_temperature 193(2)
_cell_measurement_theta_max 53.87
_cell_measurement_theta_min 3.31
_cell_volume 1349.18(11)
_computing_structure_refinement 'SHELXL-2018/3 (Sheldrick, 2018)'
_computing_structure_solution 'SHELXT 2014/5 (Sheldrick, 2014)'
_diffrn_ambient_temperature 193(2)
_diffrn_measured_fraction_theta_full 0.973
_diffrn_measured_fraction_theta_max 0.969
_diffrn_measurement_device_type 'd8 advance'
_diffrn_radiation_type GaK\a
_diffrn_radiation_wavelength 1.34139
_diffrn_reflns_av_R_equivalents 0.0418
_diffrn_reflns_av_unetI/netI 0.0350
_diffrn_reflns_Laue_measured_fraction_full 0.973
_diffrn_reflns_Laue_measured_fraction_max 0.969
_diffrn_reflns_limit_h_max 12
_diffrn_reflns_limit_h_min -12
_diffrn_reflns_limit_k_max 13
_diffrn_reflns_limit_k_min -13
_diffrn_reflns_limit_l_max 15
_diffrn_reflns_limit_l_min -15
_diffrn_reflns_number 17813
_diffrn_reflns_point_group_measured_fraction_full 0.973
_diffrn_reflns_point_group_measured_fraction_max 0.969
_diffrn_reflns_theta_full 53.594
_diffrn_reflns_theta_max 53.971
_diffrn_reflns_theta_min 3.313
_exptl_absorpt_coefficient_mu 1.747
_exptl_crystal_colour yellow
_exptl_crystal_density_diffrn 1.358
_exptl_crystal_description block
_exptl_crystal_F_000 572
_exptl_crystal_size_max 0.230
_exptl_crystal_size_mid 0.200
_exptl_crystal_size_min 0.100
_refine_diff_density_max 0.707
_refine_diff_density_min -0.339
_refine_diff_density_rms 0.052
_refine_ls_extinction_method none
_refine_ls_goodness_of_fit_ref 1.038
_refine_ls_hydrogen_treatment constr
_refine_ls_matrix_type full
_refine_ls_number_parameters 331
_refine_ls_number_reflns 4823
_refine_ls_number_restraints 0
_refine_ls_restrained_S_all 1.038
_refine_ls_R_factor_all 0.0332
_refine_ls_R_factor_gt 0.0320
_refine_ls_shift/su_max 0.001
_refine_ls_shift/su_mean 0.000
_refine_ls_structure_factor_coef Fsqd
_refine_ls_weighting_details 'w=1/[\s^2^(Fo^2^)+(0.0240P)^2^+1.4150P] where P=(Fo^2^+2Fc^2^)/3'
_refine_ls_weighting_scheme calc
_refine_ls_wR_factor_gt 0.0824
_refine_ls_wR_factor_ref 0.0840
_reflns_Friedel_coverage 0.000
_reflns_number_gt 4655
_reflns_number_total 4823
_reflns_threshold_expression 'I > 2\s(I)'
_cod_data_source_file d1cc01117k2.cif
_cod_data_source_block A_a
_cod_depositor_comments 'Adding full bibliography for 7128158--7128161.cif.'
_cod_database_code 7128160
_shelx_shelxl_version_number 2018/3
_shelx_space_group_comment
;
The symmetry employed for this shelxl refinement is uniquely defined
by the following loop, which should always be used as a source of
symmetry information in preference to the above space-group names.
They are only intended as comments.
;
_shelx_estimated_absorpt_t_min 0.689
_shelx_estimated_absorpt_t_max 0.845

loop_
_space_group_symop_operation_xyz
'x, y, z'
'-x, -y, -z'

loop_
_atom_site_label
_atom_site_type_symbol
_atom_site_fract_x
_atom_site_fract_y
_atom_site_fract_z
_atom_site_U_iso_or_equiv
_atom_site_adp_type
_atom_site_occupancy
_atom_site_site_symmetry_order
_atom_site_calc_flag
_atom_site_refinement_flags_posn
_atom_site_refinement_flags_adp
_atom_site_refinement_flags_occupancy
_atom_site_disorder_assembly
_atom_site_disorder_group
Se1 Se 0.55077(2) 0.46761(2) 0.87932(2) 0.02913(10) Uani 1 1 d . . . . .
P1 P 0.72130(5) 0.68202(5) 0.66639(4) 0.02155(12) Uani 1 1 d . . . . .
C1 C 0.7254(2) 0.42646(19) 0.90853(18) 0.0264(4) Uani 1 1 d . . . . .
C2 C 0.7225(2) 0.3249(2) 1.01031(19) 0.0345(5) Uani 1 1 d . . . . .
H2 H 0.640186 0.282651 1.055530 0.041 Uiso 1 1 calc R U . . .
C3 C 0.8382(3) 0.2822(2) 1.0491(2) 0.0425(6) Uani 1 1 d . . . . .
H3 H 0.833796 0.212736 1.120365 0.051 Uiso 1 1 calc R U . . .
C4 C 0.9558(3) 0.3410(2) 0.9840(2) 0.0404(6) Uani 1 1 d . . . . .
H4 H 1.034902 0.310841 1.009112 0.048 Uiso 1 1 calc R U . . .
C5 C 0.9635(2) 0.4472(2) 0.87857(19) 0.0305(5) Uani 1 1 d . . . . .
C6 C 1.0891(2) 0.5053(2) 0.8159(2) 0.0370(5) Uani 1 1 d . . . . .
H6 H 1.165514 0.472625 0.844533 0.044 Uiso 1 1 calc R U . . .
C7 C 1.1016(2) 0.6079(2) 0.7148(2) 0.0364(5) Uani 1 1 d . . . . .
H7 H 1.186790 0.645741 0.672019 0.044 Uiso 1 1 calc R U . . .
C8 C 0.9878(2) 0.6571(2) 0.67467(19) 0.0299(5) Uani 1 1 d . . . . .
H8 H 0.998294 0.728671 0.603939 0.036 Uiso 1 1 calc R U . . .
C9 C 0.8613(2) 0.60718(19) 0.73238(17) 0.0233(4) Uani 1 1 d . . . . .
C10 C 0.8464(2) 0.49500(19) 0.83754(17) 0.0243(4) Uani 1 1 d . . . . .
C11 C 0.5790(2) 0.3869(2) 0.77076(19) 0.0296(5) Uani 1 1 d . . . . .
C12 C 0.4856(3) 0.4203(2) 0.7095(2) 0.0406(6) Uani 1 1 d . . . . .
H12 H 0.412450 0.482566 0.721039 0.049 Uiso 1 1 calc R U . . .
C13 C 0.4989(3) 0.3631(3) 0.6314(3) 0.0521(7) Uani 1 1 d . . . . .
H13 H 0.433488 0.384955 0.590809 0.063 Uiso 1 1 calc R U . . .
C14 C 0.6059(3) 0.2750(3) 0.6123(2) 0.0501(7) Uani 1 1 d . . . . .
H14 H 0.614780 0.236355 0.558360 0.060 Uiso 1 1 calc R U . . .
C15 C 0.6999(3) 0.2430(3) 0.6716(3) 0.0498(7) Uani 1 1 d . . . . .
H15 H 0.774779 0.183148 0.657543 0.060 Uiso 1 1 calc R U . . .
C16 C 0.6864(3) 0.2974(2) 0.7518(2) 0.0413(6) Uani 1 1 d . . . . .
H16 H 0.750726 0.273262 0.793747 0.050 Uiso 1 1 calc R U . . .
C17 C 0.6174(2) 0.79970(18) 0.73137(16) 0.0220(4) Uani 1 1 d . . . . .
C18 C 0.6327(2) 0.83217(19) 0.81866(17) 0.0253(4) Uani 1 1 d . . . . .
C19 C 0.5395(2) 0.9221(2) 0.85687(18) 0.0302(5) Uani 1 1 d . . . . .
H19 H 0.550582 0.943218 0.915623 0.036 Uiso 1 1 calc R U . . .
C20 C 0.4311(2) 0.9826(2) 0.81315(19) 0.0305(5) Uani 1 1 d . . . . .
C21 C 0.4155(2) 0.9480(2) 0.72964(18) 0.0281(4) Uani 1 1 d . . . . .
H21 H 0.341947 0.987669 0.698482 0.034 Uiso 1 1 calc R U . . .
C22 C 0.5043(2) 0.85686(19) 0.68975(17) 0.0246(4) Uani 1 1 d . . . . .
C23 C 0.7451(2) 0.7764(2) 0.8749(2) 0.0354(5) Uani 1 1 d . . . . .
H23A H 0.736813 0.683271 0.916594 0.053 Uiso 1 1 calc R U . . .
H23B H 0.737566 0.817917 0.928905 0.053 Uiso 1 1 calc R U . . .
H23C H 0.834026 0.791825 0.815553 0.053 Uiso 1 1 calc R U . . .
C24 C 0.3337(3) 1.0802(3) 0.8575(2) 0.0457(6) Uani 1 1 d . . . . .
H24A H 0.282354 1.131426 0.802950 0.069 Uiso 1 1 calc R U . . .
H24B H 0.385394 1.137378 0.865845 0.069 Uiso 1 1 calc R U . . .
H24C H 0.270040 1.035106 0.932571 0.069 Uiso 1 1 calc R U . . .
C25 C 0.4742(2) 0.8233(2) 0.6013(2) 0.0337(5) Uani 1 1 d . . . . .
H25A H 0.543156 0.857891 0.526558 0.051 Uiso 1 1 calc R U . . .
H25B H 0.383554 0.860981 0.594480 0.051 Uiso 1 1 calc R U . . .
H25C H 0.476359 0.729200 0.625559 0.051 Uiso 1 1 calc R U . . .
C26 C 0.8183(2) 0.77650(19) 0.51676(17) 0.0236(4) Uani 1 1 d . . . . .
C27 C 0.8505(2) 0.90675(19) 0.46932(17) 0.0250(4) Uani 1 1 d . . . . .
C28 C 0.9187(2) 0.9613(2) 0.35158(18) 0.0294(5) Uani 1 1 d . . . . .
H28 H 0.938680 1.049478 0.319968 0.035 Uiso 1 1 calc R U . . .
C29 C 0.9582(2) 0.8918(2) 0.27911(18) 0.0319(5) Uani 1 1 d . . . . .
C30 C 0.9266(2) 0.7638(2) 0.32695(19) 0.0325(5) Uani 1 1 d . . . . .
H30 H 0.953104 0.714354 0.278919 0.039 Uiso 1 1 calc R U . . .
C31 C 0.8572(2) 0.7053(2) 0.44319(18) 0.0271(4) Uani 1 1 d . . . . .
C32 C 0.8190(2) 0.9904(2) 0.53968(19) 0.0311(5) Uani 1 1 d . . . . .
H32A H 0.720192 1.010345 0.564132 0.047 Uiso 1 1 calc R U . . .
H32B H 0.865503 1.070800 0.493068 0.047 Uiso 1 1 calc R U . . .
H32C H 0.850743 0.944529 0.607748 0.047 Uiso 1 1 calc R U . . .
C33 C 1.0349(3) 0.9520(3) 0.1532(2) 0.0483(6) Uani 1 1 d . . . . .
H33A H 0.979202 1.025279 0.115422 0.072 Uiso 1 1 calc R U . . .
H33B H 1.054496 0.887653 0.116949 0.072 Uiso 1 1 calc R U . . .
H33C H 1.120811 0.982027 0.145348 0.072 Uiso 1 1 calc R U . . .
C34 C 0.8285(3) 0.5652(2) 0.4873(2) 0.0377(5) Uani 1 1 d . . . . .
H34A H 0.874713 0.514485 0.545743 0.056 Uiso 1 1 calc R U . . .
H34B H 0.862170 0.533823 0.423259 0.056 Uiso 1 1 calc R U . . .
H34C H 0.729823 0.556210 0.521498 0.056 Uiso 1 1 calc R U . . .

loop_
_atom_site_aniso_label
_atom_site_aniso_U_11
_atom_site_aniso_U_22
_atom_site_aniso_U_33
_atom_site_aniso_U_23
_atom_site_aniso_U_13
_atom_site_aniso_U_12
Se1 0.02480(14) 0.02952(14) 0.02828(14) -0.00966(10) -0.00419(10) -0.00010(9)
P1 0.0236(3) 0.0218(2) 0.0202(2) -0.0083(2) -0.0070(2) -0.00116(19)
C1 0.0289(11) 0.0255(10) 0.0264(10) -0.0123(8) -0.0089(9) 0.0022(8)
C2 0.0401(13) 0.0302(11) 0.0288(11) -0.0074(9) -0.0098(10) -0.0012(9)
C3 0.0526(16) 0.0362(13) 0.0337(13) -0.0030(10) -0.0208(12) 0.0015(11)
C4 0.0424(14) 0.0421(13) 0.0389(13) -0.0116(11) -0.0242(11) 0.0077(11)
C5 0.0320(11) 0.0335(11) 0.0314(11) -0.0152(9) -0.0149(9) 0.0040(9)
C6 0.0303(12) 0.0459(13) 0.0413(13) -0.0181(11) -0.0191(10) 0.0042(10)
C7 0.0262(11) 0.0464(13) 0.0399(13) -0.0191(11) -0.0083(10) -0.0052(10)
C8 0.0295(11) 0.0304(11) 0.0284(11) -0.0101(9) -0.0076(9) -0.0019(9)
C9 0.0257(10) 0.0238(10) 0.0245(10) -0.0127(8) -0.0094(8) 0.0018(8)
C10 0.0274(10) 0.0244(10) 0.0249(10) -0.0135(8) -0.0097(8) 0.0033(8)
C11 0.0298(11) 0.0258(10) 0.0324(11) -0.0074(9) -0.0096(9) -0.0064(8)
C12 0.0349(13) 0.0389(13) 0.0483(15) -0.0109(11) -0.0185(11) -0.0030(10)
C13 0.0599(18) 0.0533(16) 0.0519(16) -0.0069(13) -0.0345(14) -0.0166(14)
C14 0.0705(19) 0.0431(14) 0.0534(16) -0.0242(13) -0.0272(15) -0.0092(13)
C15 0.0594(17) 0.0432(14) 0.0636(18) -0.0332(14) -0.0279(15) 0.0081(12)
C16 0.0454(14) 0.0386(13) 0.0539(15) -0.0251(12) -0.0279(12) 0.0090(11)
C17 0.0228(10) 0.0219(9) 0.0200(9) -0.0069(8) -0.0052(8) -0.0023(7)
C18 0.0272(10) 0.0261(10) 0.0244(10) -0.0101(8) -0.0079(8) -0.0033(8)
C19 0.0358(12) 0.0322(11) 0.0256(11) -0.0147(9) -0.0079(9) -0.0019(9)
C20 0.0310(11) 0.0263(10) 0.0282(11) -0.0098(9) -0.0033(9) 0.0005(9)
C21 0.0253(10) 0.0267(10) 0.0274(10) -0.0053(8) -0.0083(9) 0.0000(8)
C22 0.0258(10) 0.0248(10) 0.0220(10) -0.0061(8) -0.0074(8) -0.0038(8)
C23 0.0394(13) 0.0429(13) 0.0370(12) -0.0253(11) -0.0197(10) 0.0078(10)
C24 0.0456(15) 0.0430(14) 0.0440(14) -0.0228(12) -0.0078(12) 0.0120(11)
C25 0.0337(12) 0.0393(12) 0.0355(12) -0.0162(10) -0.0200(10) 0.0053(10)
C26 0.0238(10) 0.0263(10) 0.0229(10) -0.0102(8) -0.0091(8) 0.0004(8)
C27 0.0251(10) 0.0263(10) 0.0255(10) -0.0102(8) -0.0100(8) 0.0002(8)
C28 0.0283(11) 0.0291(11) 0.0261(11) -0.0042(9) -0.0095(9) -0.0021(8)
C29 0.0271(11) 0.0409(12) 0.0233(11) -0.0096(9) -0.0072(9) 0.0022(9)
C30 0.0312(11) 0.0420(13) 0.0271(11) -0.0186(10) -0.0079(9) 0.0035(9)
C31 0.0263(10) 0.0298(11) 0.0271(11) -0.0132(9) -0.0083(9) 0.0009(8)
C32 0.0353(12) 0.0270(11) 0.0322(11) -0.0132(9) -0.0065(9) -0.0057(9)
C33 0.0546(16) 0.0516(15) 0.0246(12) -0.0078(11) -0.0034(11) -0.0012(13)
C34 0.0446(14) 0.0333(12) 0.0373(13) -0.0225(10) -0.0023(11) -0.0044(10)

loop_
_atom_type_symbol
_atom_type_description
_atom_type_scat_dispersion_real
_atom_type_scat_dispersion_imag
_atom_type_scat_source
C C 0.0148 0.0070 'International Tables Vol C Tables 4.2.6.8 and 6.1.1.4'
H H 0.0000 0.0000 'International Tables Vol C Tables 4.2.6.8 and 6.1.1.4'
P P 0.2596 0.3354 'International Tables Vol C Tables 4.2.6.8 and 6.1.1.4'
Se Se -1.0986 0.9246 'International Tables Vol C Tables 4.2.6.8 and 6.1.1.4'

loop_
_geom_angle_atom_site_label_1
_geom_angle_atom_site_label_2
_geom_angle_atom_site_label_3
_geom_angle
_geom_angle_site_symmetry_1
_geom_angle_site_symmetry_3
_geom_angle_publ_flag
C11 Se1 C1 100.76(9) . . ?
C17 P1 C26 106.88(9) . . ?
C17 P1 C9 109.14(9) . . ?
C26 P1 C9 101.27(9) . . ?
C2 C1 C10 121.6(2) . . ?
C2 C1 Se1 112.62(16) . . ?
C10 C1 Se1 125.72(15) . . ?
C1 C2 C3 121.6(2) . . ?
C1 C2 H2 119.2 . . ?
C3 C2 H2 119.2 . . ?
C4 C3 C2 119.2(2) . . ?
C4 C3 H3 120.4 . . ?
C2 C3 H3 120.4 . . ?
C3 C4 C5 121.2(2) . . ?
C3 C4 H4 119.4 . . ?
C5 C4 H4 119.4 . . ?
C6 C5 C4 118.2(2) . . ?
C6 C5 C10 120.9(2) . . ?
C4 C5 C10 120.9(2) . . ?
C7 C6 C5 120.5(2) . . ?
C7 C6 H6 119.8 . . ?
C5 C6 H6 119.8 . . ?
C6 C7 C8 119.4(2) . . ?
C6 C7 H7 120.3 . . ?
C8 C7 H7 120.3 . . ?
C9 C8 C7 123.4(2) . . ?
C9 C8 H8 118.3 . . ?
C7 C8 H8 118.3 . . ?
C8 C9 C10 118.46(18) . . ?
C8 C9 P1 118.08(15) . . ?
C10 C9 P1 123.36(15) . . ?
C5 C10 C1 115.36(18) . . ?
C5 C10 C9 117.34(19) . . ?
C1 C10 C9 127.28(18) . . ?
C12 C11 C16 119.4(2) . . ?
C12 C11 Se1 117.30(18) . . ?
C16 C11 Se1 123.34(17) . . ?
C11 C12 C13 120.0(2) . . ?
C11 C12 H12 120.0 . . ?
C13 C12 H12 120.0 . . ?
C14 C13 C12 120.5(2) . . ?
C14 C13 H13 119.7 . . ?
C12 C13 H13 119.7 . . ?
C13 C14 C15 119.6(2) . . ?
C13 C14 H14 120.2 . . ?
C15 C14 H14 120.2 . . ?
C14 C15 C16 120.6(3) . . ?
C14 C15 H15 119.7 . . ?
C16 C15 H15 119.7 . . ?
C11 C16 C15 119.9(2) . . ?
C11 C16 H16 120.1 . . ?
C15 C16 H16 120.1 . . ?
C22 C17 C18 118.15(18) . . ?
C22 C17 P1 112.83(14) . . ?
C18 C17 P1 128.92(15) . . ?
C19 C18 C17 119.13(19) . . ?
C19 C18 C23 116.20(18) . . ?
C17 C18 C23 124.67(18) . . ?
C20 C19 C18 123.0(2) . . ?
C20 C19 H19 118.5 . . ?
C18 C19 H19 118.5 . . ?
C21 C20 C19 117.26(19) . . ?
C21 C20 C24 122.1(2) . . ?
C19 C20 C24 120.7(2) . . ?
C20 C21 C22 122.09(19) . . ?
C20 C21 H21 119.0 . . ?
C22 C21 H21 119.0 . . ?
C21 C22 C17 120.23(18) . . ?
C21 C22 C25 117.37(18) . . ?
C17 C22 C25 122.39(18) . . ?
C18 C23 H23A 109.5 . . ?
C18 C23 H23B 109.5 . . ?
H23A C23 H23B 109.5 . . ?
C18 C23 H23C 109.5 . . ?
H23A C23 H23C 109.5 . . ?
H23B C23 H23C 109.5 . . ?
C20 C24 H24A 109.5 . . ?
C20 C24 H24B 109.5 . . ?
H24A C24 H24B 109.5 . . ?
C20 C24 H24C 109.5 . . ?
H24A C24 H24C 109.5 . . ?
H24B C24 H24C 109.5 . . ?
C22 C25 H25A 109.5 . . ?
C22 C25 H25B 109.5 . . ?
H25A C25 H25B 109.5 . . ?
C22 C25 H25C 109.5 . . ?
H25A C25 H25C 109.5 . . ?
H25B C25 H25C 109.5 . . ?
C27 C26 C31 118.52(18) . . ?
C27 C26 P1 128.61(15) . . ?
C31 C26 P1 112.81(15) . . ?
C28 C27 C26 119.11(19) . . ?
C28 C27 C32 117.59(18) . . ?
C26 C27 C32 123.27(18) . . ?
C29 C28 C27 122.7(2) . . ?
C29 C28 H28 118.6 . . ?
C27 C28 H28 118.6 . . ?
C30 C29 C28 117.6(2) . . ?
C30 C29 C33 120.8(2) . . ?
C28 C29 C33 121.6(2) . . ?
C29 C30 C31 122.1(2) . . ?
C29 C30 H30 119.0 . . ?
C31 C30 H30 119.0 . . ?
C30 C31 C26 120.01(19) . . ?
C30 C31 C34 118.10(19) . . ?
C26 C31 C34 121.88(19) . . ?
C27 C32 H32A 109.5 . . ?
C27 C32 H32B 109.5 . . ?
H32A C32 H32B 109.5 . . ?
C27 C32 H32C 109.5 . . ?
H32A C32 H32C 109.5 . . ?
H32B C32 H32C 109.5 . . ?
C29 C33 H33A 109.5 . . ?
C29 C33 H33B 109.5 . . ?
H33A C33 H33B 109.5 . . ?
C29 C33 H33C 109.5 . . ?
H33A C33 H33C 109.5 . . ?
H33B C33 H33C 109.5 . . ?
C31 C34 H34A 109.5 . . ?
C31 C34 H34B 109.5 . . ?
H34A C34 H34B 109.5 . . ?
C31 C34 H34C 109.5 . . ?
H34A C34 H34C 109.5 . . ?
H34B C34 H34C 109.5 . . ?

loop_
_geom_bond_atom_site_label_1
_geom_bond_atom_site_label_2
_geom_bond_distance
_geom_bond_site_symmetry_2
_geom_bond_publ_flag
Se1 C11 1.914(2) . ?
Se1 C1 1.928(2) . ?
P1 C17 1.848(2) . ?
P1 C26 1.854(2) . ?
P1 C9 1.855(2) . ?
C1 C2 1.373(3) . ?
C1 C10 1.435(3) . ?
C2 C3 1.402(3) . ?
C2 H2 0.9500 . ?
C3 C4 1.351(4) . ?
C3 H3 0.9500 . ?
C4 C5 1.421(3) . ?
C4 H4 0.9500 . ?
C5 C6 1.411(3) . ?
C5 C10 1.435(3) . ?
C6 C7 1.362(3) . ?
C6 H6 0.9500 . ?
C7 C8 1.398(3) . ?
C7 H7 0.9500 . ?
C8 C9 1.378(3) . ?
C8 H8 0.9500 . ?
C9 C10 1.445(3) . ?
C11 C12 1.385(3) . ?
C11 C16 1.386(3) . ?
C12 C13 1.387(4) . ?
C12 H12 0.9500 . ?
C13 C14 1.373(4) . ?
C13 H13 0.9500 . ?
C14 C15 1.374(4) . ?
C14 H14 0.9500 . ?
C15 C16 1.388(3) . ?
C15 H15 0.9500 . ?
C16 H16 0.9500 . ?
C17 C22 1.412(3) . ?
C17 C18 1.414(3) . ?
C18 C19 1.391(3) . ?
C18 C23 1.510(3) . ?
C19 C20 1.388(3) . ?
C19 H19 0.9500 . ?
C20 C21 1.382(3) . ?
C20 C24 1.509(3) . ?
C21 C22 1.391(3) . ?
C21 H21 0.9500 . ?
C22 C25 1.512(3) . ?
C23 H23A 0.9800 . ?
C23 H23B 0.9800 . ?
C23 H23C 0.9800 . ?
C24 H24A 0.9800 . ?
C24 H24B 0.9800 . ?
C24 H24C 0.9800 . ?
C25 H25A 0.9800 . ?
C25 H25B 0.9800 . ?
C25 H25C 0.9800 . ?
C26 C27 1.410(3) . ?
C26 C31 1.415(3) . ?
C27 C28 1.399(3) . ?
C27 C32 1.502(3) . ?
C28 C29 1.387(3) . ?
C28 H28 0.9500 . ?
C29 C30 1.385(3) . ?
C29 C33 1.507(3) . ?
C30 C31 1.392(3) . ?
C30 H30 0.9500 . ?
C31 C34 1.507(3) . ?
C32 H32A 0.9800 . ?
C32 H32B 0.9800 . ?
C32 H32C 0.9800 . ?
C33 H33A 0.9800 . ?
C33 H33B 0.9800 . ?
C33 H33C 0.9800 . ?
C34 H34A 0.9800 . ?
C34 H34B 0.9800 . ?
C34 H34C 0.9800 . ?

loop_
_geom_torsion_atom_site_label_1
_geom_torsion_atom_site_label_2
_geom_torsion_atom_site_label_3
_geom_torsion_atom_site_label_4
_geom_torsion
_geom_torsion_site_symmetry_1
_geom_torsion_site_symmetry_2
_geom_torsion_site_symmetry_3
_geom_torsion_site_symmetry_4
_geom_torsion_publ_flag
C10 C1 C2 C3 -0.9(3) . . . . ?
Se1 C1 C2 C3 -178.12(18) . . . . ?
C1 C2 C3 C4 -1.0(4) . . . . ?
C2 C3 C4 C5 1.6(4) . . . . ?
C3 C4 C5 C6 178.9(2) . . . . ?
C3 C4 C5 C10 -0.3(4) . . . . ?
C4 C5 C6 C7 -179.5(2) . . . . ?
C10 C5 C6 C7 -0.2(3) . . . . ?
C5 C6 C7 C8 1.3(4) . . . . ?
C6 C7 C8 C9 0.1(3) . . . . ?
C7 C8 C9 C10 -2.5(3) . . . . ?
C7 C8 C9 P1 -179.11(17) . . . . ?
C17 P1 C9 C8 -97.00(17) . . . . ?
C26 P1 C9 C8 15.49(18) . . . . ?
C17 P1 C9 C10 86.61(17) . . . . ?
C26 P1 C9 C10 -160.90(16) . . . . ?
C6 C5 C10 C1 179.30(19) . . . . ?
C4 C5 C10 C1 -1.4(3) . . . . ?
C6 C5 C10 C9 -2.2(3) . . . . ?
C4 C5 C10 C9 177.10(19) . . . . ?
C2 C1 C10 C5 2.0(3) . . . . ?
Se1 C1 C10 C5 178.89(14) . . . . ?
C2 C1 C10 C9 -176.35(19) . . . . ?
Se1 C1 C10 C9 0.5(3) . . . . ?
C8 C9 C10 C5 3.5(3) . . . . ?
P1 C9 C10 C5 179.84(14) . . . . ?
C8 C9 C10 C1 -178.21(19) . . . . ?
P1 C9 C10 C1 -1.8(3) . . . . ?
C16 C11 C12 C13 1.0(4) . . . . ?
Se1 C11 C12 C13 -178.62(19) . . . . ?
C11 C12 C13 C14 -1.3(4) . . . . ?
C12 C13 C14 C15 0.3(4) . . . . ?
C13 C14 C15 C16 1.0(4) . . . . ?
C12 C11 C16 C15 0.4(4) . . . . ?
Se1 C11 C16 C15 180.0(2) . . . . ?
C14 C15 C16 C11 -1.4(4) . . . . ?
C26 P1 C17 C22 74.09(16) . . . . ?
C9 P1 C17 C22 -177.16(14) . . . . ?
C26 P1 C17 C18 -109.80(19) . . . . ?
C9 P1 C17 C18 -1.0(2) . . . . ?
C22 C17 C18 C19 -2.4(3) . . . . ?
P1 C17 C18 C19 -178.35(16) . . . . ?
C22 C17 C18 C23 178.0(2) . . . . ?
P1 C17 C18 C23 2.0(3) . . . . ?
C17 C18 C19 C20 -0.1(3) . . . . ?
C23 C18 C19 C20 179.6(2) . . . . ?
C18 C19 C20 C21 1.4(3) . . . . ?
C18 C19 C20 C24 -179.6(2) . . . . ?
C19 C20 C21 C22 -0.2(3) . . . . ?
C24 C20 C21 C22 -179.2(2) . . . . ?
C20 C21 C22 C17 -2.3(3) . . . . ?
C20 C21 C22 C25 177.9(2) . . . . ?
C18 C17 C22 C21 3.6(3) . . . . ?
P1 C17 C22 C21 -179.85(15) . . . . ?
C18 C17 C22 C25 -176.59(19) . . . . ?
P1 C17 C22 C25 0.0(3) . . . . ?
C17 P1 C26 C27 21.1(2) . . . . ?
C9 P1 C26 C27 -93.11(19) . . . . ?
C17 P1 C26 C31 -155.90(15) . . . . ?
C9 P1 C26 C31 89.90(15) . . . . ?
C31 C26 C27 C28 0.5(3) . . . . ?
P1 C26 C27 C28 -176.35(15) . . . . ?
C31 C26 C27 C32 -177.66(19) . . . . ?
P1 C26 C27 C32 5.5(3) . . . . ?
C26 C27 C28 C29 -1.1(3) . . . . ?
C32 C27 C28 C29 177.2(2) . . . . ?
C27 C28 C29 C30 0.7(3) . . . . ?
C27 C28 C29 C33 -178.3(2) . . . . ?
C28 C29 C30 C31 0.3(3) . . . . ?
C33 C29 C30 C31 179.3(2) . . . . ?
C29 C30 C31 C26 -0.8(3) . . . . ?
C29 C30 C31 C34 -179.6(2) . . . . ?
C27 C26 C31 C30 0.4(3) . . . . ?
P1 C26 C31 C30 177.73(16) . . . . ?
C27 C26 C31 C34 179.1(2) . . . . ?
P1 C26 C31 C34 -3.6(3) . . . . ?
